data_1517548
loop_
_publ_author_name
'Suh, Hee-Won'
'Guard, Louise M.'
'Hazari, Nilay'

_publ_section_title
;
 A mechanistic study of allene carboxylation with CO2resulting in the
 development of a Pd(ii) pincer complex for the catalytic hydroboration of
 CO2
;
_journal_issue 10
_journal_name_full 'Chemical Science'
_journal_page_first 3859
_journal_paper_doi 10.1039/C4SC01110D
_journal_volume 5
_journal_year 2014
_chemical_formula_moiety 'C38.73 H59.32 Cl0.14 P2 Pd Si'
_chemical_formula_sum 'C39 H60 P2 Pd Si'
_chemical_formula_weight 725.30
_chemical_name_systematic
;
 ?
;
_space_group_crystal_system monoclinic
_space_group_IT_number 14
_space_group_name_Hall '-P 2ybc'
_space_group_name_H-M_alt 'P 1 21/c 1'
_symmetry_space_group_name_Hall '-P 2ybc'
_symmetry_space_group_name_H-M 'P 1 21/c 1'
_atom_sites_solution_hydrogens geom
_atom_sites_solution_primary heavy
_audit_creation_date 2014-05-13
_audit_creation_method
;
Olex2 1.2
(compiled 2014.03.20 svn.r2914 for OlexSys, GUI svn.r4816)
;
_cell_angle_alpha 90
_cell_angle_beta 100.188(7)
_cell_angle_gamma 90
_cell_formula_units_Z 4
_cell_length_a 12.9946(4)
_cell_length_b 14.2318(4)
_cell_length_c 20.8681(15)
_cell_measurement_reflns_used 56378
_cell_measurement_temperature 223
_cell_measurement_theta_max 27.5
_cell_measurement_theta_min 3.0
_cell_volume 3798.4(3)
_computing_cell_refinement
;
CrystalClear-SM Expert 2.0 r15 (Rigaku, 2011)
;
_computing_data_collection
;
CrystalClear-SM Expert 2.0 r15 (Rigaku, 2011)
;
_computing_data_reduction
;
CrystalClear-SM Expert 2.0 r15 (Rigaku, 2011)
;
_computing_molecular_graphics 'Olex2 (Dolomanov et al., 2009)'
_computing_publication_material 'Olex2 (Dolomanov et al., 2009)'
_computing_structure_refinement 'XL (Sheldrick, 2008)'
_computing_structure_solution 'XS (Sheldrick, 2008)'
_diffrn_ambient_temperature 223
_diffrn_detector CCD
_diffrn_detector_area_resol_mean 13.6612
_diffrn_measured_fraction_theta_full 0.998
_diffrn_measured_fraction_theta_max 0.996
_diffrn_measurement_device
;
SCXMini: Fixed Chi 2 circle
;
_diffrn_measurement_device_type 'Rigaku Mercury2 (2x2 bin mode)'
_diffrn_measurement_method 'profile data from \w-scans'
_diffrn_measurement_specimen_support Unknown
_diffrn_orient_matrix_type FS_PROCESS
_diffrn_orient_matrix_UB_11 0.076975
_diffrn_orient_matrix_UB_12 0.007285
_diffrn_orient_matrix_UB_13 0.015262
_diffrn_orient_matrix_UB_21 -0.002319
_diffrn_orient_matrix_UB_22 0.062780
_diffrn_orient_matrix_UB_23 -0.021730
_diffrn_orient_matrix_UB_31 -0.013522
_diffrn_orient_matrix_UB_32 0.030704
_diffrn_orient_matrix_UB_33 0.040809
_diffrn_radiation_monochromator 'Graphite Monochromator'
_diffrn_radiation_type MoK\a
_diffrn_radiation_wavelength 0.71075
_diffrn_reflns_av_R_equivalents 0.0464
_diffrn_reflns_av_unetI/netI 0.0265
_diffrn_reflns_Laue_measured_fraction_full 0.998
_diffrn_reflns_Laue_measured_fraction_max 0.996
_diffrn_reflns_limit_h_max 16
_diffrn_reflns_limit_h_min -16
_diffrn_reflns_limit_k_max 18
_diffrn_reflns_limit_k_min -18
_diffrn_reflns_limit_l_max 27
_diffrn_reflns_limit_l_min -26
_diffrn_reflns_number 64882
_diffrn_reflns_point_group_measured_fraction_full 0.998
_diffrn_reflns_point_group_measured_fraction_max 0.996
_diffrn_reflns_theta_full 25.242
_diffrn_reflns_theta_max 27.481
_diffrn_reflns_theta_min 3.030
_diffrn_source 'Sealed Tube'
_diffrn_source_current 40.0
_diffrn_source_power 2.0
_diffrn_source_voltage 50.0
_exptl_absorpt_coefficient_mu 0.639
_exptl_absorpt_correction_T_max 1.000
_exptl_absorpt_correction_T_min 0.863
_exptl_absorpt_correction_type multi-scan
_exptl_absorpt_process_details 'Jacobson, R. (1998) Private Communication'
_exptl_crystal_colour Colorless
_exptl_crystal_density_diffrn 1.270
_exptl_crystal_description Block
_exptl_crystal_F_000 1536
_exptl_crystal_size_max 0.1
_exptl_crystal_size_mid 0.1
_exptl_crystal_size_min 0.05
_refine_diff_density_max 1.209
_refine_diff_density_min -0.351
_refine_diff_density_rms 0.057
_refine_ls_extinction_method none
_refine_ls_goodness_of_fit_ref 1.123
_refine_ls_hydrogen_treatment constr
_refine_ls_matrix_type full
_refine_ls_number_parameters 400
_refine_ls_number_reflns 8675
_refine_ls_number_restraints 7
_refine_ls_restrained_S_all 1.123
_refine_ls_R_factor_all 0.0500
_refine_ls_R_factor_gt 0.0396
_refine_ls_shift/su_max 0.001
_refine_ls_shift/su_mean 0.000
_refine_ls_structure_factor_coef Fsqd
_refine_ls_weighting_details 'w=1/[\s^2^(Fo^2^)+(0.0308P)^2^+2.6381P] where P=(Fo^2^+2Fc^2^)/3'
_refine_ls_weighting_scheme calc
_refine_ls_wR_factor_gt 0.0793
_refine_ls_wR_factor_ref 0.0827
_reflns_Friedel_coverage 0.000
_reflns_number_gt 7534
_reflns_number_total 8675
_reflns_threshold_expression 'I > 2\s(I)'
_cod_duplicate_entry 1516333
_cod_data_source_file c4sc01110d2.cif
_cod_data_source_block 007140
_cod_depositor_comments
;
The following automatic conversions were performed:

'_exptl_absorpt_correction_type' value 'Multi-scan' changed to
'multi-scan' according to
/usr/data/users/saulius/crontab/automatic-downloads/current/RSC/lib/dictionaries/cif_core.dic
dictionary named 'cif_core.dic' version 2.4.2 from 2011-04-26.

Automatic conversion script
Id: cif_fix_values 2281 2013-09-26 08:29:07Z andrius 
;
_cod_database_code 1517548
_shelxl_version_number 2013-4
_shelx_space_group_comment
;
The symmetry employed for this shelxl refinement is uniquely defined
by the following loop, which should always be used as a source of
symmetry information in preference to the above space-group names.
They are only intended as comments.
;
_olex2_refinement_description
;
1. Fixed Uiso
 At 1.2 times of:
  All C(H) groups, All C(H,H) groups
 At 1.5 times of:
  All C(H,H,H) groups
2. Rigid bond restraints
 C1, C2
 with sigma for 1-2 distances of 0.01 and sigma for 1-3 distances of 0.01
3. Uiso/Uaniso restraints and constraints
C1 \\sim C2: within 1.7A with sigma of 0.04 and sigma for terminal atoms of 0.08
4. Others
 Sof(Cl1)=1-FVAR(1)
 Sof(C2)=Sof(H2A)=Sof(H2B)=Sof(H2C)=Sof(C1)=Sof(H1A)=Sof(H1B)=FVAR(1)
5.a Ternary CH refined with riding coordinates:
 C3(H3), C9(H9), C34(H34), C28(H28)
5.b Secondary CH2 refined with riding coordinates:
 C29(H29A,H29B), C4(H4A,H4B), C33(H33A,H33B), C14(H14A,H14B), C10(H10A,H10B),
 C30(H30A,H30B), C31(H31A,H31B), C32(H32A,H32B), C8(H8A,H8B), C11(H11A,H11B),
 C5(H5A,H5B), C35(H35A,H35B), C7(H7A,H7B), C6(H6A,H6B), C39(H39A,H39B),
 C12(H12A,H12B), C13(H13A,H13B), C36(H36A,H36B), C38(H38A,H38B), C37(H37A,H37B),
  C1(H1A,H1B)
5.c Aromatic/amide H refined with riding coordinates:
 C23(H23), C16(H16), C26(H26), C19(H19), C25(H25), C17(H17), C24(H24), C18(H18)
5.d Idealised Me refined as rotating group:
 C21(H21A,H21B,H21C), C2(H2A,H2B,H2C)
;

loop_
_space_group_symop_operation_xyz
'x, y, z'
'-x, y+1/2, -z+1/2'
'-x, -y, -z'
'x, -y-1/2, z-1/2'

loop_
_atom_site_label
_atom_site_type_symbol
_atom_site_fract_x
_atom_site_fract_y
_atom_site_fract_z
_atom_site_U_iso_or_equiv
_atom_site_adp_type
_atom_site_occupancy
_atom_site_site_symmetry_order
_atom_site_calc_flag
_atom_site_refinement_flags_posn
_atom_site_refinement_flags_adp
_atom_site_refinement_flags_occupancy
_atom_site_disorder_assembly
_atom_site_disorder_group
Pd1 Pd 0.31642(2) 0.79977(2) 0.81726(2) 0.02958(6) Uani 1 1 d . . . . .
P1 P 0.18978(5) 0.89688(4) 0.84407(3) 0.03073(14) Uani 1 1 d . . . . .
P2 P 0.40053(5) 0.66304(4) 0.79824(3) 0.03086(14) Uani 1 1 d . . . . .
Si1 Si 0.29350(5) 0.72047(5) 0.91089(3) 0.03126(15) Uani 1 1 d . . . . .
C27 C 0.12187(19) 0.84226(18) 0.90538(12) 0.0344(5) Uani 1 1 d . . . . .
C22 C 0.16275(19) 0.75690(18) 0.93185(12) 0.0367(6) Uani 1 1 d . . . . .
C3 C 0.3452(2) 0.62490(18) 0.71449(12) 0.0348(5) Uani 1 1 d . . . . .
H3 H 0.3615 0.6754 0.6859 0.042 Uiso 1 1 calc R . . . .
C23 C 0.1089(2) 0.7102(2) 0.97515(15) 0.0534(8) Uani 1 1 d . . . . .
H23 H 0.1352 0.6538 0.9938 0.064 Uiso 1 1 calc R . . . .
C29 C 0.1681(2) 1.08074(17) 0.89925(13) 0.0385(6) Uani 1 1 d . . . . .
H29A H 0.1415 1.0536 0.9357 0.046 Uiso 1 1 calc R . . . .
H29B H 0.1092 1.0923 0.8645 0.046 Uiso 1 1 calc R . . . .
C20 C 0.3149(2) 0.59011(17) 0.90051(13) 0.0359(6) Uani 1 1 d . . . . .
C15 C 0.37334(19) 0.56690(17) 0.85213(12) 0.0338(5) Uani 1 1 d . . . . .
C16 C 0.4119(2) 0.47572(19) 0.84860(14) 0.0439(6) Uani 1 1 d . . . . .
H16 H 0.4522 0.4612 0.8173 0.053 Uiso 1 1 calc R . . . .
C4 C 0.2258(2) 0.6210(2) 0.70489(15) 0.0526(8) Uani 1 1 d . . . . .
H4A H 0.2047 0.5694 0.7300 0.063 Uiso 1 1 calc R . . . .
H4B H 0.1996 0.6789 0.7206 0.063 Uiso 1 1 calc R . . . .
C33 C 0.3407(2) 0.99684(18) 0.92756(14) 0.0418(6) Uani 1 1 d . . . . .
H33A H 0.3212 0.9657 0.9650 0.050 Uiso 1 1 calc R . . . .
H33B H 0.3894 0.9564 0.9103 0.050 Uiso 1 1 calc R . . . .
C9 C 0.54429(19) 0.65741(18) 0.80370(12) 0.0357(5) Uani 1 1 d . . . . .
H9 H 0.5623 0.5934 0.7924 0.043 Uiso 1 1 calc R . . . .
C34 C 0.0772(2) 0.9262(2) 0.77883(13) 0.0412(6) Uani 1 1 d . . . . .
H34 H 0.0223 0.9526 0.8002 0.049 Uiso 1 1 calc R . . . .
C26 C 0.0311(2) 0.8792(2) 0.92295(14) 0.0425(6) Uani 1 1 d . . . . .
H26 H 0.0052 0.9368 0.9061 0.051 Uiso 1 1 calc R . . . .
C14 C 0.5992(2) 0.6768(3) 0.87385(15) 0.0550(8) Uani 1 1 d . . . . .
H14A H 0.5769 0.6309 0.9029 0.066 Uiso 1 1 calc R . . . .
H14B H 0.5796 0.7387 0.8871 0.066 Uiso 1 1 calc R . . . .
C28 C 0.24319(18) 1.01164(16) 0.87565(12) 0.0310(5) Uani 1 1 d . . . . .
H28 H 0.2675 1.0427 0.8391 0.037 Uiso 1 1 calc R . . . .
C10 C 0.5826(2) 0.7245(2) 0.75628(16) 0.0499(7) Uani 1 1 d . . . . .
H10A H 0.5612 0.7880 0.7646 0.060 Uiso 1 1 calc R . . . .
H10B H 0.5506 0.7080 0.7121 0.060 Uiso 1 1 calc R . . . .
C19 C 0.2958(3) 0.5190(2) 0.94335(15) 0.0506(7) Uani 1 1 d . . . . .
H19 H 0.2576 0.5330 0.9759 0.061 Uiso 1 1 calc R . . . .
C30 C 0.2233(2) 1.17394(18) 0.92024(13) 0.0398(6) Uani 1 1 d . . . . .
H30A H 0.2432 1.2042 0.8826 0.048 Uiso 1 1 calc R . . . .
H30B H 0.1753 1.2153 0.9373 0.048 Uiso 1 1 calc R . . . .
C25 C -0.0204(2) 0.8308(2) 0.96508(15) 0.0505(7) Uani 1 1 d . . . . .
H25 H -0.0811 0.8555 0.9762 0.061 Uiso 1 1 calc R . . . .
C21 C 0.3897(2) 0.7460(2) 0.98788(14) 0.0468(7) Uani 1 1 d . . . . .
H21A H 0.4592 0.7320 0.9811 0.070 Uiso 1 1 calc GR . . . .
H21B H 0.3734 0.7079 1.0227 0.070 Uiso 1 1 calc GR . . . .
H21C H 0.3854 0.8112 0.9990 0.070 Uiso 1 1 calc GR . . . .
C31 C 0.3196(2) 1.15880(19) 0.97154(14) 0.0455(7) Uani 1 1 d . . . . .
H31A H 0.3549 1.2184 0.9817 0.055 Uiso 1 1 calc R . . . .
H31B H 0.2988 1.1353 1.0110 0.055 Uiso 1 1 calc R . . . .
C32 C 0.3940(2) 1.08992(19) 0.94898(16) 0.0494(7) Uani 1 1 d . . . . .
H32A H 0.4522 1.0785 0.9842 0.059 Uiso 1 1 calc R . . . .
H32B H 0.4217 1.1170 0.9129 0.059 Uiso 1 1 calc R . . . .
C8 C 0.3872(2) 0.5349(2) 0.68858(14) 0.0458(7) Uani 1 1 d . . . . .
H8A H 0.3695 0.4814 0.7133 0.055 Uiso 1 1 calc R . . . .
H8B H 0.4628 0.5384 0.6937 0.055 Uiso 1 1 calc R . . . .
C17 C 0.3908(3) 0.4071(2) 0.89105(15) 0.0532(8) Uani 1 1 d . . . . .
H17 H 0.4158 0.3464 0.8878 0.064 Uiso 1 1 calc R . . . .
C24 C 0.0175(3) 0.7462(2) 0.99063(16) 0.0583(8) Uani 1 1 d . . . . .
H24 H -0.0181 0.7132 1.0183 0.070 Uiso 1 1 calc R . . . .
C11 C 0.7011(2) 0.7212(3) 0.76247(17) 0.0584(8) Uani 1 1 d . . . . .
H11A H 0.7216 0.6601 0.7485 0.070 Uiso 1 1 calc R . . . .
H11B H 0.7230 0.7681 0.7339 0.070 Uiso 1 1 calc R . . . .
C5 C 0.1787(3) 0.6077(3) 0.63319(17) 0.0642(9) Uani 1 1 d . . . . .
H5A H 0.1033 0.6022 0.6286 0.077 Uiso 1 1 calc R . . . .
H5B H 0.1939 0.6624 0.6088 0.077 Uiso 1 1 calc R . . . .
C35 C 0.1016(2) 0.9995(3) 0.73003(15) 0.0572(8) Uani 1 1 d . . . . .
H35A H 0.1598 0.9779 0.7106 0.069 Uiso 1 1 calc R . . . .
H35B H 0.1221 1.0580 0.7527 0.069 Uiso 1 1 calc R . . . .
C18 C 0.3324(3) 0.4285(2) 0.93834(16) 0.0579(8) Uani 1 1 d . . . . .
H18 H 0.3176 0.3821 0.9668 0.070 Uiso 1 1 calc R . . . .
C7 C 0.3400(3) 0.5219(3) 0.61640(15) 0.0606(9) Uani 1 1 d . . . . .
H7A H 0.3635 0.5725 0.5913 0.073 Uiso 1 1 calc R . . . .
H7B H 0.3645 0.4631 0.6010 0.073 Uiso 1 1 calc R . . . .
C6 C 0.2213(3) 0.5214(2) 0.60537(16) 0.0607(9) Uani 1 1 d . . . . .
H6A H 0.1943 0.5182 0.5590 0.073 Uiso 1 1 calc R . . . .
H6B H 0.1976 0.4659 0.6255 0.073 Uiso 1 1 calc R . . . .
C39 C 0.0339(3) 0.8358(3) 0.74495(19) 0.0715(10) Uani 1 1 d . . . . .
H39A H 0.0884 0.8048 0.7265 0.086 Uiso 1 1 calc R . . . .
H39B H 0.0124 0.7937 0.7767 0.086 Uiso 1 1 calc R . . . .
C12 C 0.7562(3) 0.7391(3) 0.83163(19) 0.0686(10) Uani 1 1 d . . . . .
H12A H 0.7432 0.8033 0.8437 0.082 Uiso 1 1 calc R . . . .
H12B H 0.8310 0.7316 0.8340 0.082 Uiso 1 1 calc R . . . .
C13 C 0.7186(2) 0.6719(3) 0.87920(17) 0.0685(10) Uani 1 1 d . . . . .
H13A H 0.7518 0.6877 0.9232 0.082 Uiso 1 1 calc R . . . .
H13B H 0.7388 0.6083 0.8702 0.082 Uiso 1 1 calc R . . . .
C36 C 0.0068(3) 1.0172(3) 0.67636(19) 0.0794(12) Uani 1 1 d . . . . .
H36A H -0.0491 1.0451 0.6952 0.095 Uiso 1 1 calc R . . . .
H36B H 0.0257 1.0610 0.6448 0.095 Uiso 1 1 calc R . . . .
C38 C -0.0589(4) 0.8554(4) 0.6912(3) 0.1078(17) Uani 1 1 d . . . . .
H38A H -0.1167 0.8792 0.7103 0.129 Uiso 1 1 calc R . . . .
H38B H -0.0813 0.7973 0.6687 0.129 Uiso 1 1 calc R . . . .
C37 C -0.0310(4) 0.9268(4) 0.6427(2) 0.1082(18) Uani 1 1 d . . . . .
H37A H 0.0232 0.9012 0.6212 0.130 Uiso 1 1 calc R . . . .
H37B H -0.0920 0.9393 0.6097 0.130 Uiso 1 1 calc R . . . .
C2 C 0.3218(4) 0.8718(3) 0.6664(3) 0.0653(13) Uani 0.863(8) 1 d . U P A 1
H2A H 0.3333 0.9257 0.6410 0.098 Uiso 0.863(8) 1 calc GR . P A 1
H2B H 0.2488 0.8561 0.6583 0.098 Uiso 0.863(8) 1 calc GR . P A 1
H2C H 0.3615 0.8196 0.6547 0.098 Uiso 0.863(8) 1 calc GR . P A 1
C1 C 0.3566(7) 0.8939(6) 0.7387(4) 0.0386(13) Uani 0.863(8) 1 d . U P A 1
H1A H 0.3296 0.9558 0.7460 0.046 Uiso 0.863(8) 1 calc R . P A 1
H1B H 0.4322 0.8993 0.7462 0.046 Uiso 0.863(8) 1 calc R . P A 1
Cl1 Cl 0.3490(16) 0.8799(15) 0.7240(11) 0.104(12) Uani 0.137(8) 1 d . . P A 2

loop_
_atom_site_aniso_label
_atom_site_aniso_U_11
_atom_site_aniso_U_22
_atom_site_aniso_U_33
_atom_site_aniso_U_23
_atom_site_aniso_U_13
_atom_site_aniso_U_12
Pd1 0.03075(10) 0.02631(9) 0.03341(10) -0.00354(8) 0.01042(7) -0.00166(7)
P1 0.0301(3) 0.0276(3) 0.0354(3) -0.0036(3) 0.0080(3) -0.0009(2)
P2 0.0317(3) 0.0295(3) 0.0327(3) -0.0051(3) 0.0093(3) -0.0005(2)
Si1 0.0343(3) 0.0286(3) 0.0325(4) -0.0014(3) 0.0103(3) 0.0009(3)
C27 0.0340(13) 0.0341(13) 0.0369(14) -0.0036(11) 0.0116(11) -0.0033(10)
C22 0.0365(14) 0.0384(14) 0.0375(14) -0.0024(11) 0.0128(11) 0.0019(11)
C3 0.0383(13) 0.0327(13) 0.0332(13) -0.0035(10) 0.0058(11) -0.0026(10)
C23 0.0576(18) 0.0520(18) 0.0572(18) 0.0161(15) 0.0282(15) 0.0108(14)
C29 0.0368(14) 0.0332(13) 0.0448(15) -0.0040(11) 0.0053(11) 0.0057(11)
C20 0.0371(13) 0.0298(13) 0.0418(14) -0.0013(11) 0.0099(11) -0.0007(10)
C15 0.0355(13) 0.0307(12) 0.0353(13) -0.0030(10) 0.0067(10) -0.0005(10)
C16 0.0528(17) 0.0383(15) 0.0422(15) -0.0019(12) 0.0126(13) 0.0083(12)
C4 0.0364(15) 0.0596(19) 0.0602(19) -0.0184(16) 0.0039(14) 0.0013(14)
C33 0.0401(15) 0.0293(13) 0.0511(16) -0.0028(12) -0.0054(12) 0.0054(11)
C9 0.0330(13) 0.0377(14) 0.0370(14) -0.0090(11) 0.0080(11) 0.0011(11)
C34 0.0299(13) 0.0515(16) 0.0407(15) -0.0027(12) 0.0020(11) -0.0017(11)
C26 0.0360(14) 0.0417(15) 0.0524(17) 0.0016(13) 0.0150(12) 0.0059(11)
C14 0.0405(16) 0.081(2) 0.0431(17) -0.0130(15) 0.0067(13) -0.0064(15)
C28 0.0312(12) 0.0273(12) 0.0344(13) -0.0010(10) 0.0055(10) 0.0007(9)
C10 0.0405(15) 0.0534(18) 0.0587(19) 0.0018(14) 0.0167(14) -0.0010(13)
C19 0.065(2) 0.0377(15) 0.0559(18) 0.0049(13) 0.0289(16) 0.0022(14)
C30 0.0454(15) 0.0297(13) 0.0443(15) -0.0020(11) 0.0080(12) 0.0066(11)
C25 0.0412(15) 0.0595(18) 0.0566(18) 0.0046(15) 0.0245(14) 0.0068(13)
C21 0.0515(17) 0.0442(16) 0.0424(16) -0.0026(13) 0.0024(13) 0.0012(13)
C31 0.0588(18) 0.0279(13) 0.0459(16) -0.0034(12) -0.0016(13) -0.0027(12)
C32 0.0420(16) 0.0357(15) 0.0627(19) -0.0055(13) -0.0118(14) 0.0023(12)
C8 0.0450(16) 0.0472(16) 0.0445(16) -0.0172(13) 0.0063(13) 0.0038(13)
C17 0.073(2) 0.0316(14) 0.0565(18) 0.0014(13) 0.0164(16) 0.0111(14)
C24 0.0543(18) 0.065(2) 0.064(2) 0.0163(17) 0.0356(16) 0.0056(16)
C11 0.0408(16) 0.071(2) 0.068(2) 0.0011(17) 0.0214(15) -0.0041(15)
C5 0.0465(18) 0.069(2) 0.069(2) -0.0126(18) -0.0135(16) 0.0011(16)
C35 0.0485(18) 0.074(2) 0.0454(17) 0.0087(16) -0.0010(14) 0.0010(16)
C18 0.081(2) 0.0330(15) 0.064(2) 0.0123(14) 0.0267(18) 0.0035(15)
C7 0.065(2) 0.071(2) 0.0453(18) -0.0250(16) 0.0090(15) -0.0057(17)
C6 0.061(2) 0.064(2) 0.0510(19) -0.0176(16) -0.0067(15) -0.0096(16)
C39 0.057(2) 0.069(2) 0.080(3) -0.019(2) -0.0135(19) -0.0142(18)
C12 0.0397(17) 0.079(2) 0.088(3) -0.023(2) 0.0135(17) -0.0142(17)
C13 0.0415(17) 0.106(3) 0.054(2) -0.015(2) -0.0027(15) -0.0071(18)
C36 0.060(2) 0.112(3) 0.059(2) 0.014(2) -0.0096(18) 0.013(2)
C38 0.075(3) 0.122(4) 0.107(4) -0.024(3) -0.036(3) -0.027(3)
C37 0.083(3) 0.154(5) 0.069(3) -0.016(3) -0.036(2) 0.007(3)
C2 0.104(4) 0.051(2) 0.048(3) 0.005(2) 0.033(2) 0.002(2)
C1 0.042(3) 0.032(2) 0.046(3) 0.011(2) 0.0171(18) -0.0013(19)
Cl1 0.071(10) 0.083(10) 0.17(3) -0.014(9) 0.047(12) 0.009(6)

loop_
_atom_type_symbol
_atom_type_description
_atom_type_scat_dispersion_real
_atom_type_scat_dispersion_imag
_atom_type_scat_source
C C 0.0033 0.0016 'International Tables Vol C Tables 4.2.6.8 and 6.1.1.4'
H H 0.0000 0.0000 'International Tables Vol C Tables 4.2.6.8 and 6.1.1.4'
Cl Cl 0.1484 0.1585 'International Tables Vol C Tables 4.2.6.8 and 6.1.1.4'
P P 0.1023 0.0942 'International Tables Vol C Tables 4.2.6.8 and 6.1.1.4'
Pd Pd -0.9988 1.0072 'International Tables Vol C Tables 4.2.6.8 and 6.1.1.4'
Si Si 0.0817 0.0704 'International Tables Vol C Tables 4.2.6.8 and 6.1.1.4'

loop_
_geom_angle_atom_site_label_1
_geom_angle_atom_site_label_2
_geom_angle_atom_site_label_3
_geom_angle
P1 Pd1 P2 159.30(2)
P1 Pd1 Si1 83.29(2)
P1 Pd1 Cl1 98.7(5)
P2 Pd1 Si1 82.51(2)
P2 Pd1 Cl1 96.1(5)
Si1 Pd1 Cl1 177.1(5)
C1 Pd1 P1 95.1(2)
C1 Pd1 P2 101.5(2)
C1 Pd1 Si1 169.8(3)
C27 P1 Pd1 111.49(8)
C27 P1 C34 101.01(12)
C27 P1 C28 108.64(11)
C34 P1 Pd1 117.52(9)
C28 P1 Pd1 112.26(8)
C28 P1 C34 105.03(12)
C3 P2 Pd1 107.10(8)
C3 P2 C9 105.34(11)
C15 P2 Pd1 111.97(8)
C15 P2 C3 105.90(12)
C15 P2 C9 103.31(12)
C9 P2 Pd1 122.04(9)
C22 Si1 Pd1 108.32(8)
C20 Si1 Pd1 109.67(8)
C20 Si1 C22 116.69(12)
C21 Si1 Pd1 117.29(10)
C21 Si1 C22 103.64(12)
C21 Si1 C20 101.39(12)
C22 C27 P1 116.34(18)
C26 C27 P1 123.5(2)
C26 C27 C22 120.1(2)
C27 C22 Si1 116.00(18)
C27 C22 C23 117.9(2)
C23 C22 Si1 125.9(2)
C4 C3 P2 110.49(18)
C8 C3 P2 118.47(19)
C8 C3 C4 109.9(2)
C24 C23 C22 121.4(3)
C28 C29 C30 110.8(2)
C15 C20 Si1 114.92(18)
C19 C20 Si1 126.0(2)
C19 C20 C15 117.9(2)
C20 C15 P2 116.72(18)
C16 C15 P2 123.2(2)
C16 C15 C20 120.0(2)
C17 C16 C15 120.7(3)
C5 C4 C3 110.8(3)
C32 C33 C28 111.4(2)
C14 C9 P2 110.15(18)
C10 C9 P2 112.04(19)
C10 C9 C14 110.9(2)
C35 C34 P1 114.28(19)
C39 C34 P1 109.1(2)
C39 C34 C35 111.7(3)
C25 C26 C27 120.4(3)
C9 C14 C13 110.7(2)
C29 C28 P1 117.54(17)
C29 C28 C33 110.9(2)
C33 C28 P1 110.03(16)
C9 C10 C11 111.6(3)
C18 C19 C20 121.5(3)
C31 C30 C29 111.5(2)
C24 C25 C26 120.3(3)
C32 C31 C30 111.6(2)
C31 C32 C33 111.8(2)
C3 C8 C7 110.0(2)
C16 C17 C18 120.0(3)
C25 C24 C23 119.9(3)
C12 C11 C10 112.1(3)
C6 C5 C4 111.6(3)
C34 C35 C36 111.3(3)
C17 C18 C19 119.9(3)
C6 C7 C8 111.7(3)
C5 C6 C7 111.7(3)
C38 C39 C34 111.5(3)
C11 C12 C13 111.3(3)
C12 C13 C14 111.1(3)
C37 C36 C35 110.8(3)
C39 C38 C37 111.2(4)
C36 C37 C38 110.9(4)
C2 C1 Pd1 122.0(5)

loop_
_geom_bond_atom_site_label_1
_geom_bond_atom_site_label_2
_geom_bond_distance
Pd1 P1 2.2929(6)
Pd1 P2 2.3004(6)
Pd1 Si1 2.3207(7)
Pd1 C1 2.249(6)
Pd1 Cl1 2.36(2)
P1 C27 1.849(3)
P1 C34 1.861(3)
P1 C28 1.850(2)
P2 C3 1.850(3)
P2 C15 1.845(3)
P2 C9 1.853(3)
Si1 C22 1.900(3)
Si1 C20 1.894(3)
Si1 C21 1.888(3)
C27 C22 1.400(4)
C27 C26 1.399(3)
C22 C23 1.404(4)
C3 C4 1.530(4)
C3 C8 1.528(4)
C23 C24 1.383(4)
C29 C28 1.527(3)
C29 C30 1.535(4)
C20 C15 1.405(3)
C20 C19 1.402(4)
C15 C16 1.398(3)
C16 C17 1.378(4)
C4 C5 1.525(4)
C33 C28 1.529(3)
C33 C32 1.525(4)
C9 C14 1.536(4)
C9 C10 1.521(4)
C34 C35 1.530(4)
C34 C39 1.527(4)
C26 C25 1.380(4)
C14 C13 1.537(4)
C10 C11 1.523(4)
C19 C18 1.383(4)
C30 C31 1.511(4)
C25 C24 1.372(4)
C31 C32 1.510(4)
C8 C7 1.534(4)
C17 C18 1.381(4)
C11 C12 1.515(5)
C5 C6 1.505(5)
C35 C36 1.532(4)
C7 C6 1.519(5)
C39 C38 1.520(5)
C12 C13 1.520(5)
C36 C37 1.505(6)
C38 C37 1.523(7)
C2 C1 1.529(9)
